data_4314273
loop_
_publ_author_name
'Hengbo Cui'
'Takeo Otsuka'
'Akiko Kobayashi'
'Naoya Takeda'
'Masayasu Ishikawa'
'Yohji Misaki'
'Hayao Kobayashi'

_publ_contact_author_email akiko@chem.s.u-tokyo.ac.jp
_publ_contact_author_fax +81-3-5841-4417
_publ_contact_author_name 'Akiko KOBAYASHI'
_publ_contact_author_phone +81-3-5841-4417
_publ_section_title
;
 Structural, Electrical, and Magnetic Properties of a Series of Molecular
 Conductors Based on BDT-TTP and Lanthanoid Nitrate Complex Anions
 (BDT-TTP = 2,5-Bis(1,3-dithiol-2-ylidene)-1,3,4,6-tetrathiapentalene)
;
_journal_name_full 'Inorganic Chemistry'
_journal_page_first 6114
_journal_page_last 6122
_journal_paper_doi 10.1021/ic034459g
_journal_volume 42
_journal_year 2003
_chemical_formula_moiety 'C50 H20 N5 O15 S40 Yb '
_chemical_formula_sum 'C50 H20 N5 O15 S40 Yb'
_chemical_formula_weight 2386.17
_space_group_IT_number 2
_symmetry_cell_setting triclinic
_symmetry_Int_Tables_number 2
_symmetry_space_group_name_Hall '-P 1'
_symmetry_space_group_name_H-M 'P -1'
_audit_creation_date 2003-03-11
_audit_creation_method 'by CrystalStructure v2.00'
_cell_angle_alpha 68.680(4)
_cell_angle_beta 76.732(2)
_cell_angle_gamma 78.951(2)
_cell_formula_units_Z 2
_cell_length_a 11.5546(5)
_cell_length_b 19.546(2)
_cell_length_c 21.917(3)
_cell_measurement_reflns_used 5963
_cell_measurement_temperature 293.1
_cell_measurement_theta_max 11.9
_cell_measurement_theta_min 0.9
_cell_volume 4456.0(8)
_computing_cell_refinement CrystalClear
_computing_data_collection CrystalClear
_computing_data_reduction CrystalStructure
_computing_publication_material 'CrystalStructure Ver. 2.00'
_computing_structure_refinement CRYSTALS
_computing_structure_solution SIR92
_diffrn_detector_area_resol_mean 7.32
_diffrn_measured_fraction_theta_full 0.9875
_diffrn_measured_fraction_theta_max 0.9875
_diffrn_measurement_device_type 'Rigaku Mercury'
_diffrn_measurement_method \w
_diffrn_radiation_type 'Mo K\a'
_diffrn_radiation_wavelength 0.7107
_diffrn_reflns_av_R_equivalents 0.051
_diffrn_reflns_limit_h_max 12
_diffrn_reflns_limit_h_min -9
_diffrn_reflns_limit_k_max 22
_diffrn_reflns_limit_k_min -22
_diffrn_reflns_limit_l_max 23
_diffrn_reflns_limit_l_min -24
_diffrn_reflns_number 26496
_diffrn_reflns_theta_full 23.81
_diffrn_reflns_theta_max 23.81
_exptl_absorpt_coefficient_mu 2.044
_exptl_absorpt_correction_T_max 0.000
_exptl_absorpt_correction_T_min 0.000
_exptl_absorpt_correction_type none
_exptl_crystal_colour colorless
_exptl_crystal_density_diffrn 1.778
_exptl_crystal_density_method 'not measured'
_exptl_crystal_description prism
_exptl_crystal_size_max 0.20
_exptl_crystal_size_mid 0.10
_exptl_crystal_size_min 0.02
_refine_diff_density_max 3.41
_refine_diff_density_min -1.11
_refine_ls_extinction_method none
_refine_ls_goodness_of_fit_ref 2.101
_refine_ls_hydrogen_treatment noref
_refine_ls_number_parameters 1000
_refine_ls_number_reflns 6272
_refine_ls_R_factor_gt 0.0780
_refine_ls_shift/su_max 0.0010
_refine_ls_structure_factor_coef F
_refine_ls_weighting_details 'w = 1.0'
_refine_ls_weighting_scheme unit
_refine_ls_wR_factor_ref 0.1050
_reflns_number_gt 6272
_reflns_number_total 13516
_reflns_threshold_expression F^2^>2.0\s(F^2^)
_cod_data_source_file ic034459gsi20030807_031921_10.cif
_cod_data_source_block '__(BDT-TTP)5[Yb(NO3)5]'
_cod_original_cell_volume 4456.1(7)
_cod_original_sg_symbol_H-M 'P -1 '
_cod_original_formula_sum 'C50 H20 N5 O15 S40 Yb '
_cod_database_code 4314273

loop_
_symmetry_equiv_pos_as_xyz
x,y,z
-x,-y,-z

loop_
_atom_site_label
_atom_site_type_symbol
_atom_site_fract_x
_atom_site_fract_y
_atom_site_fract_z
_atom_site_U_iso_or_equiv
_atom_site_adp_type
_atom_site_occupancy
_atom_site_symmetry_multiplicity
_atom_site_calc_flag
_atom_site_refinement_flags
_atom_site_disorder_assembly
_atom_site_disorder_group
Yb1 Yb 1.8278(1) 0.76067(8) -0.02072(7) 0.0412(4) Uani 1.00 1 d . . .
S1 S 0.3467(7) -0.1492(4) 0.7947(3) 0.044(2) Uani 1.00 1 d . . .
S2 S 0.4532(7) -0.0199(4) 0.7865(3) 0.043(2) Uani 1.00 1 d . . .
S3 S 0.3242(6) -0.0798(4) 0.6418(3) 0.034(2) Uani 1.00 1 d . . .
S4 S 0.4249(6) 0.0554(4) 0.6294(3) 0.034(2) Uani 1.00 1 d . . .
S5 S 0.2943(6) -0.0138(3) 0.4963(3) 0.030(2) Uani 1.00 1 d . . .
S6 S 0.3980(6) 0.1210(4) 0.4825(3) 0.029(2) Uani 1.00 1 d . . .
S7 S 0.2668(7) 0.0546(4) 0.3419(3) 0.038(2) Uani 1.00 1 d . . .
S8 S 0.3646(7) 0.1889(4) 0.3282(3) 0.037(2) Uani 1.00 1 d . . .
S9 S 0.7510(6) 0.0876(4) 0.7380(3) 0.037(2) Uani 1.00 1 d . . .
S10 S 0.8520(7) 0.2234(4) 0.7166(3) 0.039(2) Uani 1.00 1 d . . .
S11 S 0.7111(6) 0.1521(4) 0.5827(3) 0.032(2) Uani 1.00 1 d . . .
S12 S 0.8139(6) 0.2886(4) 0.5656(3) 0.032(2) Uani 1.00 1 d . . .
S13 S 0.6831(6) 0.2137(3) 0.4364(3) 0.030(2) Uani 1.00 1 d . . .
S14 S 0.7850(6) 0.3504(4) 0.4198(3) 0.033(2) Uani 1.00 1 d . . .
S15 S 0.6483(7) 0.2826(4) 0.2819(3) 0.038(2) Uani 1.00 1 d . . .
S16 S 0.7458(7) 0.4176(4) 0.2665(3) 0.040(2) Uani 1.00 1 d . . .
S17 S 1.0433(7) -0.0351(4) 0.7671(3) 0.039(2) Uani 1.00 1 d . . .
S18 S 1.1511(7) 0.0942(4) 0.7571(3) 0.038(2) Uani 1.00 1 d . . .
S19 S 1.0156(6) 0.0350(4) 0.6140(3) 0.032(2) Uani 1.00 1 d . . .
S20 S 1.1202(6) 0.1692(4) 0.6008(3) 0.031(2) Uani 1.00 1 d . . .
S21 S 0.9907(6) 0.0987(4) 0.4682(3) 0.030(2) Uani 1.00 1 d . . .
S22 S 1.0956(6) 0.2329(4) 0.4540(3) 0.031(2) Uani 1.00 1 d . . .
S23 S 0.9554(6) 0.1675(4) 0.3162(3) 0.036(2) Uani 1.00 1 d . . .
S24 S 1.0522(6) 0.3029(4) 0.2997(3) 0.036(2) Uani 1.00 1 d . . .
S25 S 1.1370(6) 0.3102(4) 0.6785(3) 0.037(2) Uani 1.00 1 d . . .
S26 S 1.2351(6) 0.4462(4) 0.6606(3) 0.036(2) Uani 1.00 1 d . . .
S27 S 1.1008(6) 0.3748(3) 0.5247(3) 0.027(2) Uani 1.00 1 d . . .
S28 S 1.2042(6) 0.5111(3) 0.5068(3) 0.027(2) Uani 1.00 1 d . . .
S29 S 1.0724(6) 0.4359(4) 0.3783(3) 0.032(2) Uani 1.00 1 d . . .
S30 S 1.1739(6) 0.5729(4) 0.3609(3) 0.033(2) Uani 1.00 1 d . . .
S31 S 1.0402(7) 0.5022(4) 0.2243(3) 0.045(2) Uani 1.00 1 d . . .
S32 S 1.1401(7) 0.6370(4) 0.2070(3) 0.045(2) Uani 1.00 1 d . . .
S33 S 1.4421(7) 0.1962(4) 0.7095(3) 0.041(2) Uani 1.00 1 d . . .
S34 S 1.5403(7) 0.3314(4) 0.6924(3) 0.040(2) Uani 1.00 1 d . . .
S35 S 1.4047(6) 0.2615(4) 0.5556(3) 0.031(2) Uani 1.00 1 d . . .
S36 S 1.5076(6) 0.3980(4) 0.5384(3) 0.031(2) Uani 1.00 1 d . . .
S37 S 1.3773(6) 0.3230(4) 0.4088(3) 0.031(2) Uani 1.00 1 d . . .
S38 S 1.4773(6) 0.4594(4) 0.3926(3) 0.030(2) Uani 1.00 1 d . . .
S39 S 1.3417(6) 0.3919(4) 0.2547(3) 0.037(2) Uani 1.00 1 d . . .
S40 S 1.4441(7) 0.5249(4) 0.2395(3) 0.037(2) Uani 1.00 1 d . . .
O1 O 1.640(3) 0.611(2) 0.1314(12) 0.102(11) Uani 1.00 1 d . . .
O2 O 1.654(2) 0.709(2) 0.049(2) 0.097(11) Uani 1.00 1 d . . .
O3 O 1.809(3) 0.646(2) 0.071(1) 0.108(11) Uani 1.00 1 d . . .
O4 O 1.662(3) 0.960(1) -0.125(1) 0.099(10) Uani 1.00 1 d . . .
O5 O 1.672(2) 0.862(1) -0.041(2) 0.092(10) Uani 1.00 1 d . . .
O6 O 1.816(3) 0.876(2) -0.114(1) 0.098(11) Uani 1.00 1 d . . .
O7 O 2.192(3) 0.717(2) -0.075(1) 0.111(12) Uani 1.00 1 d . . .
O8 O 2.019(2) 0.780(1) -0.0959(12) 0.074(9) Uani 1.00 1 d . . .
O9 O 2.022(2) 0.699(1) -0.0057(10) 0.070(8) Uani 1.00 1 d . . .
O10 O 1.888(4) 0.847(2) 0.110(2) 0.18(2) Uani 1.00 1 d . . .
O11 O 1.798(4) 0.779(2) 0.0830(13) 0.18(2) Uani 1.00 1 d . . .
O12 O 1.924(3) 0.836(2) 0.013(2) 0.103(12) Uani 1.00 1 d . . .
O13 O 1.748(2) 0.660(1) -0.1376(11) 0.077(9) Uani 1.00 1 d . . .
O14 O 1.717(3) 0.749(2) -0.098(2) 0.107(12) Uani 1.00 1 d . . .
O15 O 1.852(3) 0.668(2) -0.069(1) 0.101(11) Uani 1.00 1 d . . .
N1 N 1.699(3) 0.653(2) 0.0864(13) 0.068(11) Uani 1.00 1 d . . .
N2 N 1.713(4) 0.904(2) -0.095(2) 0.078(12) Uani 1.00 1 d . . .
N3 N 2.081(4) 0.730(2) -0.059(2) 0.077(13) Uani 1.00 1 d . . .
N4 N 1.870(3) 0.822(2) 0.070(1) 0.072(11) Uani 1.00 1 d . . .
N5 N 1.769(3) 0.690(2) -0.102(1) 0.065(10) Uani 1.00 1 d . . .
C1 C 0.388(3) -0.149(2) 0.866(1) 0.066(12) Uani 1.00 1 d . . .
C2 C 0.435(3) -0.092(2) 0.8634(13) 0.057(11) Uani 1.00 1 d . . .
C3 C 0.392(2) -0.063(1) 0.7449(12) 0.032(8) Uani 1.00 1 d . . .
C4 C 0.384(2) -0.0334(13) 0.6808(11) 0.024(7) Uani 1.00 1 d . . .
C5 C 0.336(2) -0.0093(13) 0.5654(11) 0.024(7) Uani 1.00 1 d . . .
C6 C 0.383(2) 0.0516(12) 0.5594(10) 0.024(7) Uani 1.00 1 d . . .
C7 C 0.339(2) 0.074(1) 0.4437(12) 0.029(8) Uani 1.00 1 d . . .
C8 C 0.326(2) 0.1005(13) 0.3807(12) 0.027(7) Uani 1.00 1 d . . .
C9 C 0.277(3) 0.126(2) 0.2647(12) 0.046(10) Uani 1.00 1 d . . .
C10 C 0.320(3) 0.185(2) 0.2598(12) 0.038(8) Uani 1.00 1 d . . .
C11 C 0.800(3) 0.094(2) 0.8034(12) 0.044(9) Uani 1.00 1 d . . .
C12 C 0.844(3) 0.157(2) 0.7939(12) 0.045(9) Uani 1.00 1 d . . .
C13 C 0.791(2) 0.1740(13) 0.6829(12) 0.028(7) Uani 1.00 1 d . . .
C14 C 0.773(2) 0.2018(13) 0.6193(12) 0.029(8) Uani 1.00 1 d . . .
C15 C 0.726(2) 0.2199(13) 0.5041(12) 0.027(7) Uani 1.00 1 d . . .
C16 C 0.769(2) 0.2828(13) 0.4968(12) 0.027(7) Uani 1.00 1 d . . .
C17 C 0.724(2) 0.302(1) 0.3833(12) 0.031(8) Uani 1.00 1 d . . .
C18 C 0.708(2) 0.3303(13) 0.3189(12) 0.029(8) Uani 1.00 1 d . . .
C19 C 0.668(3) 0.350(2) 0.2028(12) 0.045(9) Uani 1.00 1 d . . .
C20 C 0.708(3) 0.411(2) 0.1965(13) 0.056(10) Uani 1.00 1 d . . .
C21 C 1.076(3) -0.032(2) 0.839(1) 0.053(10) Uani 1.00 1 d . . .
C22 C 1.123(3) 0.025(2) 0.8355(13) 0.052(10) Uani 1.00 1 d . . .
C23 C 1.090(2) 0.0511(13) 0.7177(11) 0.029(7) Uani 1.00 1 d . . .
C24 C 1.077(2) 0.0818(13) 0.6519(12) 0.026(7) Uani 1.00 1 d . . .
C25 C 1.031(2) 0.104(1) 0.5383(12) 0.029(8) Uani 1.00 1 d . . .
C26 C 1.077(2) 0.1648(13) 0.5320(12) 0.025(7) Uani 1.00 1 d . . .
C27 C 1.033(2) 0.1875(12) 0.4167(11) 0.024(7) Uani 1.00 1 d . . .
C28 C 1.014(2) 0.2152(13) 0.3532(11) 0.026(7) Uani 1.00 1 d . . .
C29 C 0.964(3) 0.236(2) 0.2401(13) 0.044(9) Uani 1.00 1 d . . .
C30 C 1.002(3) 0.295(2) 0.2327(12) 0.041(9) Uani 1.00 1 d . . .
C31 C 1.183(3) 0.317(2) 0.7458(13) 0.046(9) Uani 1.00 1 d . . .
C32 C 1.226(3) 0.377(2) 0.7384(13) 0.046(10) Uani 1.00 1 d . . .
C33 C 1.174(2) 0.3967(13) 0.6244(12) 0.027(7) Uani 1.00 1 d . . .
C34 C 1.162(2) 0.4239(13) 0.5608(11) 0.024(7) Uani 1.00 1 d . . .
C35 C 1.115(2) 0.4435(12) 0.4466(10) 0.021(7) Uani 1.00 1 d . . .
C36 C 1.161(2) 0.5051(13) 0.4377(12) 0.026(7) Uani 1.00 1 d . . .
C37 C 1.113(2) 0.523(1) 0.3271(12) 0.031(8) Uani 1.00 1 d . . .
C38 C 1.099(2) 0.551(1) 0.2604(12) 0.030(8) Uani 1.00 1 d . . .
C39 C 1.050(4) 0.569(2) 0.148(2) 0.072(13) Uani 1.00 1 d . . .
C40 C 1.094(3) 0.630(2) 0.140(2) 0.073(13) Uani 1.00 1 d . . .
C41 C 1.482(3) 0.205(2) 0.7783(13) 0.055(10) Uani 1.00 1 d . . .
C42 C 1.523(3) 0.266(2) 0.7708(13) 0.047(10) Uani 1.00 1 d . . .
C43 C 1.480(2) 0.283(1) 0.6563(11) 0.030(8) Uani 1.00 1 d . . .
C44 C 1.466(2) 0.310(1) 0.5937(13) 0.032(8) Uani 1.00 1 d . . .
C45 C 1.419(2) 0.3290(13) 0.4777(12) 0.028(8) Uani 1.00 1 d . . .
C46 C 1.465(2) 0.391(2) 0.4705(12) 0.034(8) Uani 1.00 1 d . . .
C47 C 1.416(2) 0.4115(13) 0.3549(12) 0.028(7) Uani 1.00 1 d . . .
C48 C 1.401(2) 0.4398(13) 0.2918(11) 0.029(7) Uani 1.00 1 d . . .
C49 C 1.364(3) 0.458(2) 0.1764(13) 0.047(10) Uani 1.00 1 d . . .
C50 C 1.408(3) 0.519(2) 0.1693(12) 0.047(9) Uani 1.00 1 d . . .
H1 H 0.3671 -0.1855 0.9073 0.0515 Uiso 1.00 1 c . . .
H2 H 0.4551 -0.0828 0.8986 0.0675 Uiso 1.00 1 c . . .
H3 H 0.2613 0.1143 0.2276 0.0509 Uiso 1.00 1 c . . .
H4 H 0.3282 0.2240 0.2175 0.0385 Uiso 1.00 1 c . . .
H5 H 0.7966 0.0585 0.8435 0.0506 Uiso 1.00 1 c . . .
H6 H 0.8710 0.1700 0.8294 0.0399 Uiso 1.00 1 c . . .
H7 H 0.6427 0.3396 0.1701 0.0563 Uiso 1.00 1 c . . .
H8 H 0.7144 0.4484 0.1597 0.0531 Uiso 1.00 1 c . . .
H9 H 1.0676 -0.0689 0.8752 0.0485 Uiso 1.00 1 c . . .
H10 H 1.1415 0.0334 0.8701 0.0543 Uiso 1.00 1 c . . .
H11 H 0.9347 0.2295 0.2038 0.0473 Uiso 1.00 1 c . . .
H12 H 1.0088 0.3337 0.1936 0.0499 Uiso 1.00 1 c . . .
H13 H 1.1737 0.2805 0.7875 0.0557 Uiso 1.00 1 c . . .
H14 H 1.2425 0.3920 0.7737 0.0505 Uiso 1.00 1 c . . .
H15 H 1.0351 0.5619 0.1112 0.0719 Uiso 1.00 1 c . . .
H16 H 1.1082 0.6685 0.0994 0.0666 Uiso 1.00 1 c . . .
H17 H 1.4716 0.1657 0.8197 0.0633 Uiso 1.00 1 c . . .
H18 H 1.5455 0.2771 0.8057 0.0596 Uiso 1.00 1 c . . .
H19 H 1.3494 0.4498 0.1386 0.0453 Uiso 1.00 1 c . . .
H20 H 1.4216 0.5600 0.1297 0.0448 Uiso 1.00 1 c . . .

loop_
_atom_site_aniso_label
_atom_site_aniso_U_11
_atom_site_aniso_U_22
_atom_site_aniso_U_33
_atom_site_aniso_U_12
_atom_site_aniso_U_13
_atom_site_aniso_U_23
Yb1 0.0508(8) 0.0417(8) 0.0305(6) -0.0156(6) -0.0074(5) -0.0061(5)
S1 0.063(5) 0.038(4) 0.029(4) -0.009(4) -0.008(4) -0.006(3)
S2 0.050(5) 0.052(5) 0.035(4) -0.008(4) -0.015(4) -0.018(4)
S3 0.047(5) 0.027(4) 0.030(4) -0.014(3) -0.011(3) -0.005(3)
S4 0.046(5) 0.034(4) 0.029(4) -0.015(4) -0.011(3) -0.009(3)
S5 0.041(4) 0.023(4) 0.027(3) -0.010(3) -0.010(3) -0.005(3)
S6 0.036(4) 0.024(4) 0.028(3) -0.010(3) -0.008(3) -0.008(3)
S7 0.045(5) 0.039(4) 0.037(4) -0.009(4) -0.013(3) -0.015(3)
S8 0.047(5) 0.031(4) 0.031(4) -0.011(4) -0.008(3) -0.004(3)
S9 0.046(5) 0.031(4) 0.034(4) -0.010(3) -0.007(3) -0.007(3)
S10 0.049(5) 0.039(4) 0.036(4) -0.013(4) -0.014(3) -0.013(3)
S11 0.042(4) 0.026(4) 0.031(4) -0.013(3) -0.012(3) -0.004(3)
S12 0.044(5) 0.028(4) 0.028(3) -0.010(3) -0.011(3) -0.010(3)
S13 0.042(4) 0.024(4) 0.027(3) -0.009(3) -0.011(3) -0.008(3)
S14 0.043(5) 0.031(4) 0.030(4) -0.015(3) -0.006(3) -0.010(3)
S15 0.046(5) 0.036(4) 0.040(4) -0.009(4) -0.015(3) -0.014(3)
S16 0.047(5) 0.033(4) 0.036(4) -0.011(4) -0.007(3) -0.005(3)
S17 0.056(5) 0.033(4) 0.031(4) -0.012(4) -0.010(3) -0.007(3)
S18 0.051(5) 0.038(4) 0.036(4) -0.009(4) -0.015(3) -0.016(3)
S19 0.045(5) 0.024(4) 0.029(3) -0.014(3) -0.010(3) -0.005(3)
S20 0.044(4) 0.026(4) 0.025(3) -0.011(3) -0.007(3) -0.008(3)
S21 0.041(4) 0.026(4) 0.028(3) -0.013(3) -0.010(3) -0.007(3)
S22 0.039(4) 0.026(4) 0.030(3) -0.011(3) -0.011(3) -0.007(3)
S23 0.044(5) 0.033(4) 0.042(4) -0.006(3) -0.015(3) -0.019(3)
S24 0.041(5) 0.031(4) 0.035(4) -0.010(3) -0.005(3) -0.007(3)
S25 0.045(5) 0.029(4) 0.034(4) -0.008(3) -0.006(3) -0.005(3)
S26 0.046(5) 0.034(4) 0.035(4) -0.007(4) -0.015(3) -0.013(3)
S27 0.033(4) 0.024(4) 0.026(3) -0.007(3) -0.009(3) -0.005(3)
S28 0.036(4) 0.023(4) 0.027(3) -0.008(3) -0.008(3) -0.009(3)
S29 0.046(5) 0.031(4) 0.025(3) -0.012(3) -0.009(3) -0.009(3)
S30 0.046(5) 0.029(4) 0.027(3) -0.012(3) -0.009(3) -0.008(3)
S31 0.052(5) 0.054(5) 0.039(4) -0.010(4) -0.018(4) -0.021(4)
S32 0.060(5) 0.042(5) 0.030(4) -0.009(4) -0.015(4) -0.003(3)
S33 0.052(5) 0.031(4) 0.038(4) -0.008(4) -0.009(4) -0.005(3)
S34 0.049(5) 0.041(5) 0.039(4) -0.010(4) -0.016(4) -0.018(4)
S35 0.040(4) 0.026(4) 0.032(4) -0.012(3) -0.008(3) -0.008(3)
S36 0.040(4) 0.029(4) 0.027(3) -0.012(3) -0.008(3) -0.009(3)
S37 0.041(4) 0.027(4) 0.027(3) -0.013(3) -0.010(3) -0.006(3)
S38 0.039(4) 0.027(4) 0.027(3) -0.012(3) -0.009(3) -0.005(3)
S39 0.044(5) 0.038(4) 0.036(4) -0.011(4) -0.011(3) -0.015(3)
S40 0.050(5) 0.032(4) 0.029(4) -0.011(4) -0.005(3) -0.008(3)
O1 0.12(2) 0.12(2) 0.05(2) -0.08(2) 0.01(2) 0.01(2)
O2 0.07(2) 0.08(2) 0.12(2) -0.02(2) -0.03(2) 0.01(2)
O3 0.06(2) 0.13(3) 0.09(2) -0.01(2) -0.01(2) 0.01(2)
O4 0.11(2) 0.05(2) 0.11(2) -0.02(2) -0.06(2) 0.03(2)
O5 0.07(2) 0.06(2) 0.12(3) 0.01(1) 0.01(2) -0.02(2)
O6 0.07(2) 0.10(2) 0.09(2) -0.03(2) -0.02(2) 0.02(2)
O7 0.05(2) 0.18(4) 0.09(2) -0.03(2) 0.00(2) -0.04(2)
O8 0.09(2) 0.07(2) 0.06(2) -0.02(2) -0.01(1) -0.02(1)
O9 0.09(2) 0.08(2) 0.018(11) -0.02(1) -0.009(11) 0.005(12)
O10 0.33(6) 0.13(3) 0.13(3) -0.09(3) -0.05(3) -0.08(3)
O11 0.30(5) 0.25(5) 0.05(2) -0.22(4) 0.01(2) -0.03(2)
O12 0.09(2) 0.13(3) 0.12(3) -0.04(2) -0.02(2) -0.07(2)
O13 0.12(2) 0.09(2) 0.06(1) -0.05(2) -0.03(1) -0.03(1)
O14 0.14(3) 0.07(2) 0.14(3) 0.04(2) -0.10(2) -0.05(2)
O15 0.14(3) 0.08(2) 0.12(2) 0.02(2) -0.09(2) -0.05(2)
N1 0.09(3) 0.06(2) 0.04(2) -0.03(2) -0.03(2) 0.01(2)
N2 0.08(3) 0.07(3) 0.06(2) -0.04(2) 0.00(2) 0.01(2)
N3 0.14(4) 0.05(2) 0.05(2) -0.02(2) -0.04(2) -0.00(2)
N4 0.11(3) 0.09(2) 0.04(2) -0.04(2) -0.01(2) -0.03(2)
N5 0.09(3) 0.04(2) 0.05(2) -0.01(2) -0.03(2) 0.01(2)
C1 0.11(3) 0.06(2) 0.03(2) -0.01(2) -0.03(2) -0.00(2)
C2 0.08(3) 0.07(3) 0.03(2) -0.00(2) -0.02(2) -0.01(2)
C3 0.03(2) 0.03(2) 0.04(2) -0.005(12) -0.017(12) -0.003(12)
C4 0.02(2) 0.02(1) 0.03(1) -0.001(11) -0.003(11) -0.011(11)
C5 0.02(1) 0.03(2) 0.03(1) 0.002(12) -0.002(11) -0.017(12)
C6 0.04(2) 0.014(13) 0.014(12) -0.005(12) -0.009(11) 0.003(10)
C7 0.02(2) 0.03(2) 0.04(2) -0.008(12) -0.006(12) -0.018(13)
C8 0.03(2) 0.03(2) 0.03(1) 0.001(12) -0.012(11) -0.014(12)
C9 0.05(2) 0.06(2) 0.02(2) -0.00(2) -0.008(13) -0.02(2)
C10 0.04(2) 0.03(2) 0.03(2) -0.01(1) -0.004(13) -0.005(13)
C11 0.05(2) 0.05(2) 0.016(13) -0.01(2) -0.000(13) -0.002(13)
C12 0.06(2) 0.05(2) 0.02(1) -0.01(2) -0.002(13) -0.01(1)
C13 0.04(2) 0.02(1) 0.03(1) 0.004(12) -0.020(12) -0.011(12)
C14 0.04(2) 0.02(1) 0.03(1) -0.006(12) -0.001(12) -0.012(11)
C15 0.02(2) 0.02(1) 0.04(1) -0.006(11) -0.011(11) -0.004(11)
C16 0.02(2) 0.02(1) 0.03(1) 0.002(11) -0.012(11) 0.004(11)
C17 0.03(2) 0.03(2) 0.04(2) -0.003(13) -0.007(12) -0.020(13)
C18 0.03(2) 0.03(2) 0.03(1) -0.014(12) 0.007(12) -0.015(12)
C19 0.06(2) 0.05(2) 0.03(1) -0.00(2) -0.02(1) -0.00(1)
C20 0.08(3) 0.05(2) 0.02(2) -0.02(2) 0.01(2) -0.01(2)
C21 0.08(3) 0.03(2) 0.04(2) -0.02(2) 0.00(2) -0.01(1)
C22 0.08(2) 0.05(2) 0.03(2) -0.01(2) -0.02(2) -0.01(1)
C23 0.04(2) 0.014(13) 0.03(1) -0.004(12) 0.000(12) -0.002(11)
C24 0.02(2) 0.03(2) 0.03(1) -0.005(12) -0.004(11) -0.015(12)
C25 0.02(2) 0.03(2) 0.03(1) 0.003(12) -0.006(12) -0.019(12)
C26 0.02(2) 0.02(1) 0.04(2) 0.003(11) -0.009(11) -0.018(12)
C27 0.03(2) 0.016(13) 0.03(1) -0.004(11) -0.013(12) -0.008(11)
C28 0.02(2) 0.03(2) 0.023(13) -0.000(12) -0.007(11) -0.002(11)
C29 0.06(2) 0.05(2) 0.03(2) -0.01(2) -0.01(1) -0.01(1)
C30 0.04(2) 0.05(2) 0.02(1) 0.01(2) -0.008(12) -0.01(1)
C31 0.04(2) 0.06(2) 0.03(2) -0.01(2) -0.01(1) 0.00(2)
C32 0.03(2) 0.08(2) 0.04(2) 0.00(2) -0.010(13) -0.03(2)
C33 0.02(2) 0.03(2) 0.04(2) 0.004(11) -0.010(11) -0.015(12)
C34 0.03(2) 0.02(1) 0.021(13) -0.000(12) -0.011(11) -0.005(11)
C35 0.03(2) 0.013(13) 0.021(12) 0.004(11) -0.009(11) -0.002(10)
C36 0.02(1) 0.02(1) 0.04(2) 0.001(11) -0.007(11) -0.010(12)
C37 0.03(2) 0.05(2) 0.03(1) -0.007(13) -0.011(12) -0.026(13)
C38 0.02(2) 0.04(2) 0.04(2) -0.010(12) 0.001(12) -0.020(13)
C39 0.13(3) 0.06(2) 0.06(2) -0.01(2) -0.06(2) -0.02(2)
C40 0.10(3) 0.07(3) 0.05(2) 0.01(2) -0.04(2) -0.01(2)
C41 0.08(3) 0.05(2) 0.02(2) -0.01(2) -0.01(2) 0.01(1)
C42 0.07(2) 0.05(2) 0.03(2) -0.01(2) -0.01(1) -0.01(1)
C43 0.03(2) 0.04(2) 0.02(1) -0.015(13) 0.002(11) -0.018(12)
C44 0.03(2) 0.03(2) 0.05(2) -0.015(13) 0.006(13) -0.024(13)
C45 0.02(1) 0.03(2) 0.05(2) -0.005(12) -0.011(12) -0.023(13)
C46 0.03(2) 0.05(2) 0.03(2) -0.01(1) -0.004(12) -0.019(13)
C47 0.02(2) 0.03(2) 0.03(1) -0.010(12) 0.000(11) -0.009(12)
C48 0.04(2) 0.03(2) 0.019(13) -0.006(12) 0.000(11) -0.007(11)
C49 0.05(2) 0.07(2) 0.02(2) -0.01(2) -0.001(13) -0.02(2)
C50 0.07(2) 0.05(2) 0.016(13) -0.02(2) -0.009(13) 0.003(13)

loop_
_atom_type_symbol
_atom_type_description
_atom_type_scat_dispersion_real
_atom_type_scat_dispersion_imag
_atom_type_scat_source
C C 0.006 0.003
;
International Tables for Crystallography
(1992, Vol. C, Tables 4.2.6.8 and 6.1.1.4)
;
S S 0.148 0.159
;
International Tables for Crystallography
(1992, Vol. C, Tables 4.2.6.8 and 6.1.1.4)
;
N N 0.011 0.006
;
International Tables for Crystallography
(1992, Vol. C, Tables 4.2.6.8 and 6.1.1.4)
;
O O 0.017 0.010
;
International Tables for Crystallography
(1992, Vol. C, Tables 4.2.6.8 and 6.1.1.4)
;
Yb Yb -0.472 5.858
;
International Tables for Crystallography
(1992, Vol. C, Tables 4.2.6.8 and 6.1.1.4)
;
H H 0.000 0.000
;
International Tables for Crystallography
(1992, Vol. C, Table 6.1.1.4)
;

loop_
_geom_angle_atom_site_label_1
_geom_angle_site_symmetry_1
_geom_angle_atom_site_label_2
_geom_angle_site_symmetry_2
_geom_angle_atom_site_label_3
_geom_angle_site_symmetry_3
_geom_angle
_geom_angle_publ_flag
C1 . S1 . C3 . 95.4(14) yes
C2 . S2 . C3 . 94.8(14) yes
C4 . S3 . C5 . 94.5(11) yes
C4 . S4 . C6 . 94.1(10) yes
C5 . S5 . C7 . 93.9(11) yes
C6 . S6 . C7 . 94.6(11) yes
C8 . S7 . C9 . 94.9(13) yes
C8 . S8 . C10 . 94.6(12) yes
C11 . S9 . C13 . 94.3(12) yes
C12 . S10 . C13 . 94.7(13) yes
C14 . S11 . C15 . 94.1(11) yes
C14 . S12 . C16 . 94.8(11) yes
C15 . S13 . C17 . 93.9(11) yes
C16 . S14 . C17 . 93.6(12) yes
C18 . S15 . C19 . 94.6(13) yes
C18 . S16 . C20 . 94.7(13) yes
C21 . S17 . C23 . 94.4(13) yes
C22 . S18 . C23 . 93.8(12) yes
C24 . S19 . C25 . 93.5(11) yes
C24 . S20 . C26 . 93.4(11) yes
C25 . S21 . C27 . 93.3(11) yes
C26 . S22 . C27 . 94.5(11) yes
C28 . S23 . C29 . 95.1(13) yes
C28 . S24 . C30 . 93.0(13) yes
C31 . S25 . C33 . 94.9(13) yes
C32 . S26 . C33 . 94.1(13) yes
C34 . S27 . C35 . 93.6(10) yes
C34 . S28 . C36 . 94.6(11) yes
C35 . S29 . C37 . 92.3(10) yes
C36 . S30 . C37 . 92.4(12) yes
C38 . S31 . C39 . 95.0(13) yes
C38 . S32 . C40 . 93.7(15) yes
C41 . S33 . C43 . 94.1(13) yes
C42 . S34 . C43 . 95.0(13) yes
C44 . S35 . C45 . 95.1(11) yes
C44 . S36 . C46 . 94.7(12) yes
C45 . S37 . C47 . 94.9(11) yes
C46 . S38 . C47 . 95.0(11) yes
C48 . S39 . C49 . 94.2(12) yes
C48 . S40 . C50 . 95.2(13) yes
O1 . N1 . O2 . 121.9(38) yes
O1 . N1 . O3 . 126.0(35) yes
O2 . N1 . O3 . 112.1(30) yes
O4 . N2 . O5 . 124.0(40) yes
O4 . N2 . O6 . 126.2(33) yes
O5 . N2 . O6 . 109.7(35) yes
O7 . N3 . O8 . 122.0(34) yes
O7 . N3 . O9 . 126.4(34) yes
O8 . N3 . O9 . 111.5(38) yes
O10 . N4 . O11 . 123.8(36) yes
O10 . N4 . O12 . 124.5(37) yes
O11 . N4 . O12 . 111.7(28) yes
O13 . N5 . O14 . 123.2(32) yes
O13 . N5 . O15 . 125.3(34) yes
O14 . N5 . O15 . 111.3(30) yes
S1 . C1 . C2 . 118.9(24) yes
S2 . C2 . C1 . 116.7(22) yes
S1 . C3 . S2 . 114.2(14) yes
S1 . C3 . C4 . 122.7(19) yes
S2 . C3 . C4 . 123.1(19) yes
S3 . C4 . S4 . 115.2(13) yes
S3 . C4 . C3 . 121.0(18) yes
S4 . C4 . C3 . 123.7(18) yes
S3 . C5 . S5 . 123.4(14) yes
S3 . C5 . C6 . 118.1(17) yes
S5 . C5 . C6 . 118.5(18) yes
S4 . C6 . S6 . 124.1(13) yes
S4 . C6 . C5 . 118.0(17) yes
S6 . C6 . C5 . 117.9(17) yes
S5 . C7 . S6 . 115.0(14) yes
S5 . C7 . C8 . 120.2(18) yes
S6 . C7 . C8 . 124.8(19) yes
S7 . C8 . S8 . 113.8(13) yes
S7 . C8 . C7 . 125.0(19) yes
S8 . C8 . C7 . 121.2(18) yes
S7 . C9 . C10 . 117.5(21) yes
S8 . C10 . C9 . 119.1(21) yes
S9 . C11 . C12 . 117.6(20) yes
S10 . C12 . C11 . 118.1(20) yes
S9 . C13 . S10 . 115.2(13) yes
S9 . C13 . C14 . 123.3(18) yes
S10 . C13 . C14 . 121.4(19) yes
S11 . C14 . S12 . 115.0(13) yes
S11 . C14 . C13 . 122.7(18) yes
S12 . C14 . C13 . 122.3(18) yes
S11 . C15 . S13 . 123.8(13) yes
S11 . C15 . C16 . 118.2(18) yes
S13 . C15 . C16 . 118.0(18) yes
S12 . C16 . S14 . 123.2(14) yes
S12 . C16 . C15 . 117.8(17) yes
S14 . C16 . C15 . 118.9(18) yes
S13 . C17 . S14 . 115.6(14) yes
S13 . C17 . C18 . 122.6(18) yes
S14 . C17 . C18 . 121.8(19) yes
S15 . C18 . S16 . 114.7(14) yes
S15 . C18 . C17 . 122.4(18) yes
S16 . C18 . C17 . 122.9(18) yes
S15 . C19 . C20 . 117.7(21) yes
S16 . C20 . C19 . 118.0(22) yes
S17 . C21 . C22 . 118.6(22) yes
S18 . C22 . C21 . 117.4(22) yes
S17 . C23 . S18 . 115.6(13) yes
S17 . C23 . C24 . 121.4(18) yes
S18 . C23 . C24 . 123.0(18) yes
S19 . C24 . S20 . 116.0(13) yes
S19 . C24 . C23 . 121.1(18) yes
S20 . C24 . C23 . 122.9(18) yes
S19 . C25 . S21 . 122.9(14) yes
S19 . C25 . C26 . 118.9(18) yes
S21 . C25 . C26 . 118.2(19) yes
S20 . C26 . S22 . 123.7(13) yes
S20 . C26 . C25 . 118.2(19) yes
S22 . C26 . C25 . 118.0(18) yes
S21 . C27 . S22 . 115.9(13) yes
S21 . C27 . C28 . 119.4(17) yes
S22 . C27 . C28 . 124.7(18) yes
S23 . C28 . S24 . 114.1(13) yes
S23 . C28 . C27 . 123.8(18) yes
S24 . C28 . C27 . 122.0(18) yes
S23 . C29 . C30 . 118.9(21) yes
S24 . C30 . C29 . 118.7(21) yes
S25 . C31 . C32 . 118.7(22) yes
S26 . C32 . C31 . 118.1(21) yes
S25 . C33 . S26 . 114.2(13) yes
S25 . C33 . C34 . 124.1(18) yes
S26 . C33 . C34 . 121.7(19) yes
S27 . C34 . S28 . 115.4(12) yes
S27 . C34 . C33 . 121.8(18) yes
S28 . C34 . C33 . 122.8(18) yes
S27 . C35 . S29 . 122.8(13) yes
S27 . C35 . C36 . 119.5(17) yes
S29 . C35 . C36 . 117.7(17) yes
S28 . C36 . S30 . 123.8(13) yes
S28 . C36 . C35 . 116.8(18) yes
S30 . C36 . C35 . 119.3(18) yes
S29 . C37 . S30 . 118.2(13) yes
S29 . C37 . C38 . 121.1(17) yes
S30 . C37 . C38 . 120.7(19) yes
S31 . C38 . S32 . 115.0(14) yes
S31 . C38 . C37 . 122.1(19) yes
S32 . C38 . C37 . 122.9(18) yes
S31 . C39 . C40 . 117.7(22) yes
S32 . C40 . C39 . 118.5(25) yes
S33 . C41 . C42 . 118.4(21) yes
S34 . C42 . C41 . 117.7(21) yes
S33 . C43 . S34 . 114.7(13) yes
S33 . C43 . C44 . 123.5(18) yes
S34 . C43 . C44 . 121.8(19) yes
S35 . C44 . S36 . 113.6(15) yes
S35 . C44 . C43 . 122.6(19) yes
S36 . C44 . C43 . 123.8(18) yes
S35 . C45 . S37 . 124.4(13) yes
S35 . C45 . C46 . 117.5(18) yes
S37 . C45 . C46 . 118.1(19) yes
S36 . C46 . S38 . 123.2(15) yes
S36 . C46 . C45 . 119.0(20) yes
S38 . C46 . C45 . 117.7(18) yes
S37 . C47 . S38 . 114.2(13) yes
S37 . C47 . C48 . 123.3(19) yes
S38 . C47 . C48 . 122.5(19) yes
S39 . C48 . S40 . 115.1(13) yes
S39 . C48 . C47 . 122.3(19) yes
S40 . C48 . C47 . 122.6(19) yes
S39 . C49 . C50 . 118.4(20) yes
O2 . Yb1 . O3 . 49.9(9) yes
O5 . Yb1 . O6 . 49.3(10) yes
O8 . Yb1 . O9 . 50.2(8) yes
O11 . Yb1 . O12 . 49.9(10) yes
O14 . Yb1 . O15 . 50.3(9) yes
Yb1 . O2 . N1 . 100.3(22) yes
Yb1 . O3 . N1 . 97.7(21) yes
Yb1 . O5 . N2 . 102.1(25) yes
Yb1 . O6 . N2 . 98.9(22) yes
Yb1 . O8 . N3 . 96.7(24) yes
Yb1 . O9 . N3 . 101.5(23) yes
Yb1 . O11 . N4 . 100.2(21) yes
Yb1 . O12 . N4 . 98.2(21) yes
Yb1 . O14 . N5 . 97.5(20) yes
Yb1 . O15 . N5 . 100.8(22) yes

loop_
_geom_bond_atom_site_label_1
_geom_bond_site_symmetry_1
_geom_bond_atom_site_label_2
_geom_bond_site_symmetry_2
_geom_bond_distance
_geom_bond_publ_flag
Yb1 . O2 . 2.38(3) yes
Yb1 . O3 . 2.41(3) yes
Yb1 . O5 . 2.40(3) yes
Yb1 . O6 . 2.44(3) yes
Yb1 . O8 . 2.43(2) yes
Yb1 . O9 . 2.37(2) yes
Yb1 . O11 . 2.37(3) yes
Yb1 . O12 . 2.40(3) yes
Yb1 . O14 . 2.44(2) yes
Yb1 . O15 . 2.36(2) yes
S1 . C1 . 1.73(3) yes
S1 . C3 . 1.74(2) yes
S2 . C2 . 1.76(3) yes
S2 . C3 . 1.77(2) yes
S3 . C4 . 1.76(2) yes
S3 . C5 . 1.73(2) yes
S4 . C4 . 1.78(2) yes
S4 . C6 . 1.74(2) yes
S5 . C5 . 1.73(2) yes
S5 . C7 . 1.79(2) yes
S6 . C6 . 1.73(2) yes
S6 . C7 . 1.76(2) yes
S7 . C8 . 1.75(2) yes
S7 . C9 . 1.75(3) yes
S8 . C8 . 1.77(2) yes
S8 . C10 . 1.73(3) yes
S9 . C11 . 1.71(3) yes
S9 . C13 . 1.76(2) yes
S10 . C12 . 1.71(3) yes
S10 . C13 . 1.73(2) yes
S11 . C14 . 1.79(2) yes
S11 . C15 . 1.74(2) yes
S12 . C14 . 1.76(2) yes
S12 . C16 . 1.75(2) yes
S13 . C15 . 1.72(2) yes
S13 . C17 . 1.77(3) yes
S14 . C16 . 1.72(2) yes
S14 . C17 . 1.77(2) yes
S15 . C18 . 1.75(2) yes
S15 . C19 . 1.75(3) yes
S16 . C18 . 1.75(2) yes
S16 . C20 . 1.75(3) yes
S17 . C21 . 1.72(3) yes
S17 . C23 . 1.75(2) yes
S18 . C22 . 1.76(3) yes
S18 . C23 . 1.73(2) yes
S19 . C24 . 1.76(2) yes
S19 . C25 . 1.71(2) yes
S20 . C24 . 1.76(2) yes
S20 . C26 . 1.73(2) yes
S21 . C25 . 1.75(2) yes
S21 . C27 . 1.78(2) yes
S22 . C26 . 1.74(2) yes
S22 . C27 . 1.74(2) yes
S23 . C28 . 1.74(2) yes
S23 . C29 . 1.71(3) yes
S24 . C28 . 1.76(2) yes
S24 . C30 . 1.76(3) yes
S25 . C31 . 1.73(3) yes
S25 . C33 . 1.74(2) yes
S26 . C32 . 1.75(3) yes
S26 . C33 . 1.77(2) yes
S27 . C34 . 1.76(2) yes
S27 . C35 . 1.75(2) yes
S28 . C34 . 1.77(2) yes
S28 . C36 . 1.75(2) yes
S29 . C35 . 1.74(2) yes
S29 . C37 . 1.74(3) yes
S30 . C36 . 1.72(2) yes
S30 . C37 . 1.74(2) yes
S31 . C38 . 1.75(2) yes
S31 . C39 . 1.70(3) yes
S32 . C38 . 1.74(3) yes
S32 . C40 . 1.72(3) yes
S33 . C41 . 1.75(3) yes
S33 . C43 . 1.74(2) yes
S34 . C42 . 1.72(3) yes
S34 . C43 . 1.75(2) yes
S35 . C44 . 1.79(2) yes
S35 . C45 . 1.73(3) yes
S36 . C44 . 1.78(2) yes
S36 . C46 . 1.73(2) yes
S37 . C45 . 1.74(2) yes
S37 . C47 . 1.78(2) yes
S38 . C46 . 1.74(3) yes
S38 . C47 . 1.77(2) yes
S39 . C48 . 1.75(2) yes
S39 . C49 . 1.73(3) yes
S40 . C48 . 1.73(2) yes
S40 . C50 . 1.73(3) yes
O1 . N1 . 1.20(3) yes
O2 . N1 . 1.20(3) yes
O3 . N1 . 1.23(4) yes
O4 . N2 . 1.18(4) yes
O5 . N2 . 1.21(3) yes
O6 . N2 . 1.25(4) yes
O7 . N3 . 1.25(4) yes
O8 . N3 . 1.25(4) yes
O9 . N3 . 1.21(4) yes
O10 . N4 . 1.21(3) yes
O11 . N4 . 1.21(4) yes
O12 . N4 . 1.22(3) yes
O13 . N5 . 1.22(3) yes
O14 . N5 . 1.22(3) yes
O15 . N5 . 1.25(3) yes
C1 . C2 . 1.32(4) yes
C3 . C4 . 1.33(3) yes
C5 . C6 . 1.35(3) yes
C7 . C8 . 1.32(3) yes
C9 . C10 . 1.29(4) yes
C11 . C12 . 1.34(4) yes
C13 . C14 . 1.35(3) yes
C15 . C16 . 1.35(3) yes
C17 . C18 . 1.36(3) yes
C19 . C20 . 1.31(4) yes
C21 . C22 . 1.31(4) yes
C23 . C24 . 1.38(3) yes
C25 . C26 . 1.34(3) yes
C27 . C28 . 1.35(3) yes
C29 . C30 . 1.26(4) yes
C31 . C32 . 1.29(4) yes
C33 . C34 . 1.33(3) yes
C35 . C36 . 1.34(3) yes
C37 . C38 . 1.40(3) yes
C39 . C40 . 1.33(5) yes
C41 . C42 . 1.31(4) yes
C43 . C44 . 1.32(3) yes
C45 . C46 . 1.35(3) yes
C47 . C48 . 1.33(3) yes
C49 . C50 . 1.33(4) yes
